data_1567997
loop_
_publ_author_name
'Zhang, Xiang-Yu'
'Zhou, Zi-Qi'
'Bao, Wen-Xiu'
'Tang, Hong-Xin'
'Fu, Rui-Biao'
'Ma, Zu-Ju'
'Wu, Xin-Tao'

_publ_section_title
;
 New lead-iodide formates with a strong second-harmonic generation
 response and suitable birefringence obtained by the substitution
 strategy.
;
_journal_issue 1
_journal_name_full 'Chemical science'
_journal_page_first 136
_journal_page_last 142
_journal_paper_doi 10.1039/d2sc05216d
_journal_volume 14
_journal_year 2022
_chemical_formula_moiety 'C2 H2 I2 O4 Pb Rb2'
_chemical_formula_sum 'C2 H2 I2 O4 Pb Rb2'
_chemical_formula_weight 721.97
_space_group_crystal_system orthorhombic
_space_group_IT_number 38
_space_group_name_Hall 'A 2 -2'
_space_group_name_H-M_alt 'A m m 2'
_atom_sites_solution_hydrogens geom
_atom_sites_solution_primary dual
_audit_block_doi 10.5517/ccdc.csd.cc2ck8mv
_audit_creation_date 2022-07-18
_audit_creation_method
;
Olex2 1.5
(compiled 2022.04.07 svn.rca3783a0 for OlexSys, GUI svn.r6498)
;
_audit_update_record
;
2022-07-19 deposited with the CCDC.	2022-11-22 downloaded from the CCDC.
;
_cell_angle_alpha 90
_cell_angle_beta 90
_cell_angle_gamma 90
_cell_formula_units_Z 2
_cell_length_a 6.06620(10)
_cell_length_b 6.79460(10)
_cell_length_c 13.7817(3)
_cell_measurement_reflns_used 2382
_cell_measurement_temperature 137(6)
_cell_measurement_theta_max 60.6330
_cell_measurement_theta_min 5.5740
_cell_volume 568.046(18)
_computing_cell_refinement 'CrysAlisPro 1.171.41.98a (Rigaku OD, 2021)'
_computing_data_collection 'CrysAlisPro 1.171.41.98a (Rigaku OD, 2021)'
_computing_data_reduction 'CrysAlisPro 1.171.41.98a (Rigaku OD, 2021)'
_computing_molecular_graphics 'Olex2 1.5 (Dolomanov et al., 2009)'
_computing_publication_material 'Olex2 1.5 (Dolomanov et al., 2009)'
_computing_structure_refinement 'SHELXL 2018/3 (Sheldrick, 2015)'
_computing_structure_solution 'SHELXT 2018/2 (Sheldrick, 2018)'
_diffrn_ambient_environment N~2~
_diffrn_ambient_temperature 137(6)
_diffrn_detector 'Hybrid Pixel Array Detector'
_diffrn_detector_area_resol_mean 10.0000
_diffrn_detector_type HyPix
_diffrn_measured_fraction_theta_full 1.000
_diffrn_measured_fraction_theta_max 1.000
_diffrn_measurement_details
;
List of Runs (angles in degrees, time in seconds):

  # Type    Start    End  Width  t~exp~   \w     \q     \k     \f   Frames
#--------------------------------------------------------------------------
  1  \w     59.00 129.00   0.50    0.07    --   73.84  57.00-120.00  140
  2  \w     93.00 129.00   0.50    0.07    --   73.84  38.00-180.00   72
  3  \w     59.00  87.00   0.50    0.07    --   73.84  38.00-180.00   56
  4  \w     51.00 125.00   0.50    0.07    --   73.84  77.00   0.00  148
  5  \w    -60.00 -20.00   0.50    0.07    --  -75.09  38.00  90.00   80
  6  \w    -91.00 -61.00   0.50    0.07    --  -75.09  57.00  30.00   60
  7  \w   -110.00 -20.00   0.50    0.07    --  -75.09 125.00 120.00  180
  8  \w     20.00  57.00   0.50    0.05    --   -0.62  38.00  30.00   74
  9  \w   -128.00 -89.00   0.50    0.07    --  -75.09 -99.00   0.00   78
 10  \w    -17.00   9.00   0.50    0.05    --   -0.62 -38.00-120.00   52
 11  \w   -147.00 -86.00   0.50    0.07    --  -75.09 -57.00 -60.00  122
 12  \w   -143.00-111.00   0.50    0.07    --  -75.09-125.00 -30.00   64
 13  \w   -137.00-104.00   0.50    0.07    --  -75.09-125.00-150.00   66
 14  \w    -74.00 -33.00   0.50    0.05    --   -0.62 -38.00-120.00   82
 15  \w     38.00  82.00   0.50    0.07    --   73.84 -57.00   0.00   88
 16  \w     59.00 110.00   0.50    0.07    --   73.84-125.00 120.00  102
 17  \w     46.00  98.00   0.50    0.07    --   73.84 -77.00-120.00  104
 18  \w     35.00  96.00   0.50    0.07    --   73.84 -77.00-180.00  122
;
_diffrn_measurement_device 'four-circle diffractometer'
_diffrn_measurement_device_type 'ROD, Synergy Custom system, HyPix'
_diffrn_measurement_method '\w scans'
_diffrn_orient_matrix_type 'CrysAlisPro convention (1999,Acta A55,543-557)'
_diffrn_orient_matrix_UB_11 -0.1611386000
_diffrn_orient_matrix_UB_12 -0.0553361000
_diffrn_orient_matrix_UB_13 0.0605818000
_diffrn_orient_matrix_UB_21 0.0331923000
_diffrn_orient_matrix_UB_22 0.1624215000
_diffrn_orient_matrix_UB_23 0.0530755000
_diffrn_orient_matrix_UB_31 -0.1474878000
_diffrn_orient_matrix_UB_32 0.0969501000
_diffrn_orient_matrix_UB_33 -0.0542250000
_diffrn_radiation_monochromator mirror
_diffrn_radiation_probe x-ray
_diffrn_radiation_type 'Ga K\a'
_diffrn_radiation_wavelength 1.3405
_diffrn_reflns_av_R_equivalents 0.0369
_diffrn_reflns_av_unetI/netI 0.0294
_diffrn_reflns_Laue_measured_fraction_full 1.000
_diffrn_reflns_Laue_measured_fraction_max 1.000
_diffrn_reflns_limit_h_max 7
_diffrn_reflns_limit_h_min -7
_diffrn_reflns_limit_k_max 7
_diffrn_reflns_limit_k_min -7
_diffrn_reflns_limit_l_max 16
_diffrn_reflns_limit_l_min -16
_diffrn_reflns_number 2207
_diffrn_reflns_point_group_measured_fraction_full 0.981
_diffrn_reflns_point_group_measured_fraction_max 0.981
_diffrn_reflns_theta_full 51.928
_diffrn_reflns_theta_max 51.928
_diffrn_reflns_theta_min 5.582
_diffrn_source 'micro-focus metaljet'
_exptl_absorpt_coefficient_mu 55.500
_exptl_absorpt_correction_T_max 1.00000
_exptl_absorpt_correction_T_min 0.51980
_exptl_absorpt_correction_type multi-scan
_exptl_absorpt_process_details
;
CrysAlisPro 1.171.41.98a (Rigaku Oxford Diffraction, 2021)
Empirical absorption correction using spherical harmonics,
implemented in SCALE3 ABSPACK scaling algorithm.
;
_exptl_crystal_colour colorless
_exptl_crystal_density_diffrn 4.221
_exptl_crystal_description prism
_exptl_crystal_F_000 616
_exptl_crystal_size_max 0.2
_exptl_crystal_size_mid 0.2
_exptl_crystal_size_min 0.2
_refine_diff_density_max 0.623
_refine_diff_density_min -0.413
_refine_diff_density_rms 0.130
_refine_ls_abs_structure_details
;
 Flack x determined using 265 quotients [(I+)-(I-)]/[(I+)+(I-)]
 (Parsons, Flack and Wagner, Acta Cryst. B69 (2013) 249-259).
;
_refine_ls_abs_structure_Flack 0.018(11)
_refine_ls_extinction_coef 0.00065(9)
_refine_ls_extinction_expression Fc^*^=kFc[1+0.001xFc^2^\l^3^/sin(2\q)]^-1/4^
_refine_ls_extinction_method 'SHELXL-2018/3 (Sheldrick 2018)'
_refine_ls_goodness_of_fit_ref 1.128
_refine_ls_hydrogen_treatment constr
_refine_ls_matrix_type full
_refine_ls_number_parameters 37
_refine_ls_number_reflns 571
_refine_ls_number_restraints 1
_refine_ls_restrained_S_all 1.127
_refine_ls_R_factor_all 0.0186
_refine_ls_R_factor_gt 0.0185
_refine_ls_shift/su_max 0.000
_refine_ls_shift/su_mean 0.000
_refine_ls_structure_factor_coef Fsqd
_refine_ls_weighting_details 'w=1/[\s^2^(Fo^2^)+(0.0188P)^2^] where P=(Fo^2^+2Fc^2^)/3'
_refine_ls_weighting_scheme calc
_refine_ls_wR_factor_gt 0.0421
_refine_ls_wR_factor_ref 0.0421
_reflns_Friedel_coverage 0.878
_reflns_Friedel_fraction_full 0.960
_reflns_Friedel_fraction_max 0.960
_reflns_number_gt 569
_reflns_number_total 571
_reflns_threshold_expression 'I > 2\s(I)'
_cod_data_source_file d2sc05216d2.cif
_cod_data_source_block zxy_184_autored
_cod_depositor_comments 'Adding full bibliography for 1567997--1567998.cif.'
_cod_database_code 1567997
_shelx_shelxl_version_number 2018/3
_shelx_space_group_comment
;
The symmetry employed for this shelxl refinement is uniquely defined
by the following loop, which should always be used as a source of
symmetry information in preference to the above space-group names.
They are only intended as comments.
;
_olex2_refinement_description
;
1.a Aromatic/amide H refined with riding coordinates:
 C1(H1)
;
_olex2_submission_special_instructions 'No special instructions were received'
_oxdiff_exptl_absorpt_empirical_details
;
Empirical correction (ABSPACK) includes:
- Absorption correction using spherical harmonics
- Frame scaling
;
_oxdiff_exptl_absorpt_empirical_full_max 2.787
_oxdiff_exptl_absorpt_empirical_full_min 0.479

loop_
_space_group_symop_operation_xyz
'x, y, z'
'-x, -y, z'
'x, -y, z'
'-x, y, z'
'x, y+1/2, z+1/2'
'-x, -y+1/2, z+1/2'
'x, -y+1/2, z+1/2'
'-x, y+1/2, z+1/2'

loop_
_atom_site_label
_atom_site_type_symbol
_atom_site_fract_x
_atom_site_fract_y
_atom_site_fract_z
_atom_site_U_iso_or_equiv
_atom_site_adp_type
_atom_site_occupancy
_atom_site_site_symmetry_order
_atom_site_calc_flag
_atom_site_refinement_flags_posn
_atom_site_refinement_flags_adp
_atom_site_refinement_flags_occupancy
_atom_site_disorder_assembly
_atom_site_disorder_group
Pb1 Pb 0.500000 0.500000 0.42812(3) 0.0302(3) Uani 1 4 d S T P . .
I1 I 1.500000 1.000000 0.33536(8) 0.0305(3) Uani 1 4 d S T P . .
I2 I 0.000000 0.500000 0.32236(12) 0.0429(4) Uani 1 4 d S T P . .
Rb1 Rb 1.000000 1.000000 0.48777(18) 0.0366(5) Uani 1 4 d S T P . .
Rb2 Rb 1.000000 0.500000 0.67764(16) 0.0346(5) Uani 1 4 d S T P . .
O1 O 0.6816(11) 0.7179(9) 0.5605(6) 0.0386(15) Uani 1 1 d . . . . .
C1 C 0.500000 0.7605(19) 0.5969(9) 0.033(4) Uani 1 2 d S T P . .
H1 H 0.499999 0.830505 0.656609 0.040 Uiso 1 2 calc R U P . .

loop_
_atom_site_aniso_label
_atom_site_aniso_U_11
_atom_site_aniso_U_22
_atom_site_aniso_U_33
_atom_site_aniso_U_23
_atom_site_aniso_U_13
_atom_site_aniso_U_12
Pb1 0.0253(4) 0.0375(5) 0.0279(5) 0.000 0.000 0.000
I1 0.0242(7) 0.0392(8) 0.0280(7) 0.000 0.000 0.000
I2 0.0258(8) 0.0400(9) 0.0628(11) 0.000 0.000 0.000
Rb1 0.0241(10) 0.0357(11) 0.0499(14) 0.000 0.000 0.000
Rb2 0.0239(10) 0.0450(11) 0.0347(10) 0.000 0.000 0.000
O1 0.025(3) 0.046(4) 0.044(4) 0.007(4) -0.003(4) -0.002(3)
C1 0.048(10) 0.018(8) 0.034(7) 0.006(5) 0.000 0.000

loop_
_atom_type_symbol
_atom_type_description
_atom_type_scat_dispersion_real
_atom_type_scat_dispersion_imag
_atom_type_scat_source
C C 0.0137 0.0067 'International Tables Vol C Tables 4.2.6.8 and 6.1.1.4'
I I 0.0030 5.4350 'International Tables Vol C Tables 4.2.6.8 and 6.1.1.4'
O O 0.0389 0.0241 'International Tables Vol C Tables 4.2.6.8 and 6.1.1.4'
Pb Pb -4.4950 6.8412 'International Tables Vol C Tables 4.2.6.8 and 6.1.1.4'
Rb Rb -0.6884 1.2581 'International Tables Vol C Tables 4.2.6.8 and 6.1.1.4'
H H 0.0000 0.0000 'International Tables Vol C Tables 4.2.6.8 and 6.1.1.4'

loop_
_citation_id
_citation_doi
_citation_year
1 10.1039/D2SC05216D 2022

loop_
_geom_angle_atom_site_label_1
_geom_angle_atom_site_label_2
_geom_angle_atom_site_label_3
_geom_angle
_geom_angle_site_symmetry_1
_geom_angle_site_symmetry_3
_geom_angle_publ_flag
I2 Pb1 I2 128.67(5) . 1_655 ?
O1 Pb1 I2 133.40(14) 4_655 1_655 ?
O1 Pb1 I2 85.53(16) 4_655 . ?
O1 Pb1 I2 133.40(14) 3_565 . ?
O1 Pb1 I2 133.40(14) 2_665 1_655 ?
O1 Pb1 I2 85.53(16) . 1_655 ?
O1 Pb1 I2 85.53(16) 2_665 . ?
O1 Pb1 I2 133.40(14) . . ?
O1 Pb1 I2 85.53(16) 3_565 1_655 ?
O1 Pb1 O1 50.2(3) 4_655 . ?
O1 Pb1 O1 69.6(3) 4_655 2_665 ?
O1 Pb1 O1 90.6(3) 2_665 . ?
O1 Pb1 O1 50.2(3) 3_565 2_665 ?
O1 Pb1 O1 69.6(3) 3_565 . ?
O1 Pb1 O1 90.6(3) 4_655 3_565 ?
Rb1 I1 Rb1 110.60(7) 4_755 1_655 ?
Rb1 I1 Rb1 0.0 4_755 . ?
Rb1 I1 Rb1 0.0 3_575 2_775 ?
Rb1 I1 Rb1 110.60(7) . 1_655 ?
Rb1 I1 Rb1 0.0 . 2_775 ?
Rb1 I1 Rb1 0.0 4_755 3_575 ?
Rb1 I1 Rb1 0.0 . 3_575 ?
Rb1 I1 Rb1 0.0 4_755 2_775 ?
Rb1 I1 Rb1 110.60(7) 3_575 1_655 ?
Rb1 I1 Rb1 110.60(7) 2_775 1_655 ?
Rb1 I1 Rb2 179.08(5) 4_755 5_654 ?
Rb1 I1 Rb2 179.08(5) 3_575 5_654 ?
Rb1 I1 Rb2 70.33(4) 1_655 5_654 ?
Rb1 I1 Rb2 70.33(4) 4_755 6_764 ?
Rb1 I1 Rb2 179.08(5) 2_775 5_654 ?
Rb1 I1 Rb2 70.33(4) 2_775 6_764 ?
Rb1 I1 Rb2 179.08(5) 1_655 5_554 ?
Rb1 I1 Rb2 70.33(4) 4_755 5_554 ?
Rb1 I1 Rb2 70.33(4) 2_775 8_754 ?
Rb1 I1 Rb2 70.33(4) . 6_764 ?
Rb1 I1 Rb2 70.33(4) 3_575 7_564 ?
Rb1 I1 Rb2 70.33(4) 3_575 8_754 ?
Rb1 I1 Rb2 70.33(4) 2_775 5_554 ?
Rb1 I1 Rb2 70.33(4) . 7_564 ?
Rb1 I1 Rb2 70.33(4) 4_755 8_754 ?
Rb1 I1 Rb2 70.33(4) . 8_754 ?
Rb1 I1 Rb2 70.33(4) 3_575 6_764 ?
Rb1 I1 Rb2 70.33(4) 3_575 5_554 ?
Rb1 I1 Rb2 179.08(5) 1_655 8_754 ?
Rb1 I1 Rb2 70.33(4) 4_755 7_564 ?
Rb1 I1 Rb2 179.08(5) 1_655 6_764 ?
Rb1 I1 Rb2 179.08(5) . 5_654 ?
Rb1 I1 Rb2 70.33(4) 2_775 7_564 ?
Rb1 I1 Rb2 179.08(5) 1_655 7_564 ?
Rb1 I1 Rb2 70.33(4) . 5_554 ?
Rb2 I1 Rb2 0.0 5_554 8_754 ?
Rb2 I1 Rb2 0.0 6_764 7_564 ?
Rb2 I1 Rb2 108.75(6) 5_654 8_754 ?
Rb2 I1 Rb2 108.75(6) 5_654 5_554 ?
Rb2 I1 Rb2 0.0 8_754 7_564 ?
Rb2 I1 Rb2 0.0 5_554 7_564 ?
Rb2 I1 Rb2 108.75(6) 5_654 6_764 ?
Rb2 I1 Rb2 108.75(6) 5_654 7_564 ?
Rb2 I1 Rb2 0.0 6_764 8_754 ?
Rb2 I1 Rb2 0.0 6_764 5_554 ?
Pb1 I2 Pb1 128.67(5) . 1_455 ?
Pb1 I2 Rb1 76.03(3) 1_455 1_455 ?
Pb1 I2 Rb1 76.03(3) . 1_445 ?
Pb1 I2 Rb1 76.03(3) . 1_455 ?
Pb1 I2 Rb1 76.03(3) 1_455 1_445 ?
Pb1 I2 Rb2 102.667(13) . 5_454 ?
Pb1 I2 Rb2 102.667(13) 1_455 5_444 ?
Pb1 I2 Rb2 102.667(12) . 5_444 ?
Pb1 I2 Rb2 102.667(13) 1_455 5_454 ?
Rb1 I2 Rb1 112.28(8) 1_455 1_445 ?
Rb2 I2 Rb1 176.55(6) 5_454 1_445 ?
Rb2 I2 Rb1 64.28(4) 5_444 1_445 ?
Rb2 I2 Rb1 64.28(4) 5_454 1_455 ?
Rb2 I2 Rb1 176.55(6) 5_444 1_455 ?
Rb2 I2 Rb2 119.17(6) 5_444 5_454 ?
I1 Rb1 I1 110.60(7) . 1_455 ?
I1 Rb1 I2 71.51(3) 1_455 1_655 ?
I1 Rb1 I2 71.51(3) 1_455 1_665 ?
I1 Rb1 I2 71.51(3) . 1_665 ?
I1 Rb1 I2 71.51(3) . 1_655 ?
I1 Rb1 Rb2 110.329(14) 1_455 . ?
I1 Rb1 Rb2 110.329(14) . . ?
I2 Rb1 I2 112.28(7) 1_655 1_665 ?
I2 Rb1 Rb2 71.47(3) 1_655 . ?
I2 Rb1 Rb2 176.26(7) 1_665 . ?
Rb1 Rb1 I1 0(10) 3_575 1_455 ?
Rb1 Rb1 I1 0(10) 4_755 1_455 ?
Rb1 Rb1 I1 0(10) 2_775 1_455 ?
Rb1 Rb1 I1 0(10) 4_755 . ?
Rb1 Rb1 I1 0(10) 2_775 . ?
Rb1 Rb1 I1 0(10) 3_575 . ?
Rb1 Rb1 I2 0(10) 2_775 1_665 ?
Rb1 Rb1 I2 0(10) 4_755 1_655 ?
Rb1 Rb1 I2 0(10) 3_575 1_665 ?
Rb1 Rb1 I2 0(10) 4_755 1_665 ?
Rb1 Rb1 I2 0(10) 2_775 1_655 ?
Rb1 Rb1 I2 0(10) 3_575 1_655 ?
Rb1 Rb1 Rb1 0(10) 2_775 3_575 ?
Rb1 Rb1 Rb1 0(10) 4_755 2_775 ?
Rb1 Rb1 Rb1 0(10) 4_755 3_575 ?
Rb1 Rb1 Rb2 0(10) 2_775 . ?
Rb1 Rb1 Rb2 0(10) 3_575 . ?
Rb1 Rb1 Rb2 0(10) 4_755 . ?
Rb1 Rb1 O1 0(10) 4_755 . ?
Rb1 Rb1 O1 0(10) 3_575 2_775 ?
Rb1 Rb1 O1 0(10) 3_575 . ?
Rb1 Rb1 O1 0(10) 2_775 3_575 ?
Rb1 Rb1 O1 0(10) 3_575 3_575 ?
Rb1 Rb1 O1 0(10) 2_775 4_755 ?
Rb1 Rb1 O1 0(10) 4_755 2_775 ?
Rb1 Rb1 O1 0(10) 3_575 4_755 ?
Rb1 Rb1 O1 0(10) 4_755 3_575 ?
Rb1 Rb1 O1 0(10) 2_775 2_775 ?
Rb1 Rb1 O1 0(10) 4_755 4_755 ?
Rb1 Rb1 O1 0(10) 2_775 . ?
O1 Rb1 I1 138.11(14) 4_755 1_455 ?
O1 Rb1 I1 69.47(15) 4_755 . ?
O1 Rb1 I1 138.11(14) 3_575 . ?
O1 Rb1 I1 69.47(15) . 1_455 ?
O1 Rb1 I1 69.47(15) 2_775 . ?
O1 Rb1 I1 138.11(14) 2_775 1_455 ?
O1 Rb1 I1 138.11(14) . . ?
O1 Rb1 I1 69.47(15) 3_575 1_455 ?
O1 Rb1 I2 137.86(13) 3_575 1_655 ?
O1 Rb1 I2 69.14(15) 4_755 1_655 ?
O1 Rb1 I2 69.14(15) 2_775 1_665 ?
O1 Rb1 I2 137.86(13) 2_775 1_655 ?
O1 Rb1 I2 137.86(13) . 1_665 ?
O1 Rb1 I2 69.14(15) . 1_655 ?
O1 Rb1 I2 137.86(13) 4_755 1_665 ?
O1 Rb1 I2 69.14(15) 3_575 1_665 ?
O1 Rb1 Rb2 108.21(16) 2_775 . ?
O1 Rb1 Rb2 42.73(14) 4_755 . ?
O1 Rb1 Rb2 108.21(16) 3_575 . ?
O1 Rb1 Rb2 42.73(14) . . ?
O1 Rb1 O1 82.7(3) 3_575 . ?
O1 Rb1 O1 139.5(3) 2_775 . ?
O1 Rb1 O1 82.7(3) 2_775 4_755 ?
O1 Rb1 O1 83.5(3) 2_775 3_575 ?
O1 Rb1 O1 139.5(3) 3_575 4_755 ?
O1 Rb1 O1 83.5(3) 4_755 . ?
I1 Rb2 I1 108.75(6) 5_545 5_445 ?
Rb2 Rb2 I1 0(10) 2_765 5_445 ?
Rb2 Rb2 I1 0(10) 2_765 5_545 ?
Rb2 Rb2 I1 0(10) 3_565 5_445 ?
Rb2 Rb2 I1 0(10) 4_755 5_445 ?
Rb2 Rb2 I1 0(10) 3_565 5_545 ?
Rb2 Rb2 I1 0(10) 4_755 5_545 ?
Rb2 Rb2 Rb2 0(10) 2_765 3_565 ?
Rb2 Rb2 Rb2 0(10) 4_755 3_565 ?
Rb2 Rb2 Rb2 0(10) 4_755 2_765 ?
Rb2 Rb2 O1 0(10) 3_565 4_755 ?
Rb2 Rb2 O1 0(10) 3_565 2_765 ?
Rb2 Rb2 O1 0(10) 3_565 3_565 ?
Rb2 Rb2 O1 0(10) 2_765 3_565 ?
Rb2 Rb2 O1 0(10) 2_765 . ?
Rb2 Rb2 O1 0(10) 2_765 4_755 ?
Rb2 Rb2 O1 0(10) 2_765 2_765 ?
Rb2 Rb2 O1 0(10) 3_565 . ?
Rb2 Rb2 O1 0(10) 4_755 2_765 ?
Rb2 Rb2 O1 0(10) 4_755 3_565 ?
Rb2 Rb2 O1 0(10) 4_755 4_755 ?
Rb2 Rb2 O1 0(10) 4_755 . ?
Rb2 Rb2 C1 0(10) 4_755 2_665 ?
Rb2 Rb2 C1 0(10) 2_765 2_665 ?
Rb2 Rb2 C1 0(10) 3_565 1_655 ?
Rb2 Rb2 C1 0(10) 2_765 2_765 ?
Rb2 Rb2 C1 0(10) 3_565 2_765 ?
Rb2 Rb2 C1 0(10) 4_755 2_765 ?
Rb2 Rb2 C1 0(10) 3_565 2_665 ?
Rb2 Rb2 C1 0(10) 4_755 1_655 ?
Rb2 Rb2 C1 0(10) 2_765 1_655 ?
O1 Rb2 I1 77.54(15) 4_755 5_545 ?
O1 Rb2 I1 77.54(15) 2_765 5_545 ?
O1 Rb2 I1 149.27(12) 4_755 5_445 ?
O1 Rb2 I1 77.54(15) 3_565 5_445 ?
O1 Rb2 I1 149.27(13) . 5_545 ?
O1 Rb2 I1 77.54(15) . 5_445 ?
O1 Rb2 I1 149.27(13) 2_765 5_445 ?
O1 Rb2 I1 149.27(12) 3_565 5_545 ?
O1 Rb2 O1 60.9(3) 4_755 2_765 ?
O1 Rb2 O1 112.9(3) 3_565 4_755 ?
O1 Rb2 O1 60.9(3) . 3_565 ?
O1 Rb2 O1 82.8(3) 3_565 2_765 ?
O1 Rb2 O1 112.9(3) . 2_765 ?
O1 Rb2 O1 82.8(3) . 4_755 ?
O1 Rb2 C1 62.1(2) 4_755 2_765 ?
O1 Rb2 C1 97.7(2) 2_765 2_665 ?
O1 Rb2 C1 128.4(3) 4_755 2_665 ?
O1 Rb2 C1 128.4(3) 3_565 1_655 ?
O1 Rb2 C1 62.1(2) 2_765 1_655 ?
O1 Rb2 C1 17.2(2) 2_765 2_765 ?
O1 Rb2 C1 97.7(2) 3_565 2_765 ?
O1 Rb2 C1 128.4(3) . 2_765 ?
O1 Rb2 C1 62.1(2) . 2_665 ?
O1 Rb2 C1 17.2(2) 4_755 1_655 ?
O1 Rb2 C1 17.2(2) 3_565 2_665 ?
O1 Rb2 C1 97.7(2) . 1_655 ?
C1 Rb2 I1 147.7(2) 2_665 5_545 ?
C1 Rb2 I1 147.7(2) 1_655 5_445 ?
C1 Rb2 I1 147.7(2) 2_765 5_445 ?
C1 Rb2 I1 60.44(17) 2_665 5_445 ?
C1 Rb2 I1 60.44(17) 1_655 5_545 ?
C1 Rb2 I1 60.44(17) 2_765 5_545 ?
C1 Rb2 C1 110.8(3) 2_665 2_765 ?
C1 Rb2 C1 144.8(4) 2_665 1_655 ?
C1 Rb2 C1 57.4(4) 1_655 2_765 ?
Pb1 O1 Rb1 114.6(3) . 2_775 ?
Pb1 O1 Rb1 114.6(3) . 4_755 ?
Pb1 O1 Rb1 114.6(3) . . ?
Pb1 O1 Rb1 114.6(3) . 3_575 ?
Pb1 O1 Rb2 112.3(2) . . ?
Pb1 O1 Rb2 112.3(2) . 3_565 ?
Pb1 O1 Rb2 112.3(2) . 2_765 ?
Pb1 O1 Rb2 112.3(2) . 4_755 ?
Rb1 O1 Rb1 0.00(9) . 3_575 ?
Rb1 O1 Rb1 0.00(9) 4_755 2_775 ?
Rb1 O1 Rb1 0.00(9) 4_755 3_575 ?
Rb1 O1 Rb1 0.00(9) 4_755 . ?
Rb1 O1 Rb1 0.00(9) 2_775 . ?
Rb1 O1 Rb1 0.00(9) 2_775 3_575 ?
Rb1 O1 Rb2 94.91(19) 4_755 4_755 ?
Rb1 O1 Rb2 94.91(19) 2_775 4_755 ?
Rb1 O1 Rb2 94.91(19) 3_575 2_765 ?
Rb1 O1 Rb2 94.91(19) . 4_755 ?
Rb1 O1 Rb2 94.91(19) . . ?
Rb1 O1 Rb2 94.91(19) 3_575 3_565 ?
Rb1 O1 Rb2 94.91(19) 4_755 . ?
Rb1 O1 Rb2 94.91(19) 2_775 3_565 ?
Rb1 O1 Rb2 94.91(19) . 2_765 ?
Rb1 O1 Rb2 94.91(19) 4_755 3_565 ?
Rb1 O1 Rb2 94.91(19) 3_575 . ?
Rb1 O1 Rb2 94.91(19) 2_775 2_765 ?
Rb1 O1 Rb2 94.91(19) 3_575 4_755 ?
Rb1 O1 Rb2 94.91(19) 2_775 . ?
Rb1 O1 Rb2 94.91(19) 4_755 2_765 ?
Rb1 O1 Rb2 94.91(19) . 3_565 ?
Rb2 O1 Rb2 0.00(7) 4_755 3_565 ?
Rb2 O1 Rb2 0.00(7) 3_565 2_765 ?
Rb2 O1 Rb2 0.00(7) . 3_565 ?
Rb2 O1 Rb2 0.00(7) 4_755 2_765 ?
Rb2 O1 Rb2 0.00(7) 4_755 . ?
Rb2 O1 Rb2 0.00(7) . 2_765 ?
C1 O1 Pb1 92.3(7) . . ?
C1 O1 Rb1 125.1(7) . 4_755 ?
C1 O1 Rb1 125.1(7) . 2_775 ?
C1 O1 Rb1 125.1(7) . . ?
C1 O1 Rb1 125.1(7) . 3_575 ?
C1 O1 Rb2 118.7(7) . 3_565 ?
C1 O1 Rb2 118.7(7) . 2_765 ?
C1 O1 Rb2 118.7(7) . 4_755 ?
C1 O1 Rb2 118.7(7) . . ?
O1 C1 O1 124.5(13) 4_655 . ?
O1 C1 H1 117.7 4_655 . ?
O1 C1 H1 117.7 . . ?

loop_
_geom_bond_atom_site_label_1
_geom_bond_atom_site_label_2
_geom_bond_distance
_geom_bond_site_symmetry_2
_geom_bond_publ_flag
Pb1 I2 3.3652(8) 1_655 ?
Pb1 I2 3.3651(8) . ?
Pb1 O1 2.595(7) 2_665 ?
Pb1 O1 2.595(7) 3_565 ?
Pb1 O1 2.595(7) . ?
Pb1 O1 2.595(7) 4_655 ?
I1 Rb1 3.6893(15) 4_755 ?
I1 Rb1 3.6893(15) 3_575 ?
I1 Rb1 3.6893(15) . ?
I1 Rb1 3.6894(15) 1_655 ?
I1 Rb1 3.6893(15) 2_775 ?
I1 Rb2 3.7315(14) 5_654 ?
I1 Rb2 3.7315(14) 5_554 ?
I1 Rb2 3.7315(14) 6_764 ?
I1 Rb2 3.7315(14) 7_564 ?
I1 Rb2 3.7315(14) 8_754 ?
I2 Rb1 4.0912(18) 1_455 ?
I2 Rb1 4.0912(18) 1_445 ?
I2 Rb2 3.9394(13) 5_444 ?
I2 Rb2 3.9394(13) 5_454 ?
Rb1 Rb1 0.000(5) 2_775 ?
Rb1 Rb1 0.000(5) 4_755 ?
Rb1 Rb1 0.000(5) 3_575 ?
Rb1 Rb2 4.288(2) . ?
Rb1 O1 2.900(7) 4_755 ?
Rb1 O1 2.900(7) . ?
Rb1 O1 2.900(7) 2_775 ?
Rb1 O1 2.900(7) 3_575 ?
Rb2 Rb2 0.000(4) 2_765 ?
Rb2 Rb2 0.000(4) 3_565 ?
Rb2 Rb2 0.000(4) 4_755 ?
Rb2 O1 2.920(7) . ?
Rb2 O1 2.920(7) 2_765 ?
Rb2 O1 2.920(7) 3_565 ?
Rb2 O1 2.920(7) 4_755 ?
Rb2 C1 3.684(7) 1_655 ?
Rb2 C1 3.684(7) 2_765 ?
Rb2 C1 3.684(7) 2_665 ?
O1 C1 1.244(9) . ?
C1 H1 0.9500 . ?

loop_
_geom_torsion_atom_site_label_1
_geom_torsion_atom_site_label_2
_geom_torsion_atom_site_label_3
_geom_torsion_atom_site_label_4
_geom_torsion
_geom_torsion_site_symmetry_1
_geom_torsion_site_symmetry_2
_geom_torsion_site_symmetry_3
_geom_torsion_site_symmetry_4
_geom_torsion_publ_flag
Pb1 O1 C1 O1 -8.2(13) . . . 4_655 ?
Rb1 O1 C1 O1 114.4(11) 2_775 . . 4_655 ?
Rb1 O1 C1 O1 114.4(11) . . . 4_655 ?
Rb1 O1 C1 O1 114.4(11) 4_755 . . 4_655 ?
Rb1 O1 C1 O1 114.4(11) 3_575 . . 4_655 ?
Rb2 O1 C1 O1 -125.3(10) 4_755 . . 4_655 ?
Rb2 O1 C1 O1 -125.3(10) 3_565 . . 4_655 ?
Rb2 O1 C1 O1 -125.3(10) 2_765 . . 4_655 ?
Rb2 O1 C1 O1 -125.3(10) . . . 4_655 ?
